data_7235667
loop_
_publ_author_name
'Mitra, Raja'
'Samuelson, Ashoka G.'

_publ_section_title
;
 Mitigating UVA light induced reactivity of 6-thioguanine through
 formation of a Ru(ii) half-sandwich complex
;
_journal_issue 46
_journal_name_full 'RSC Adv.'
_journal_page_first 24304
_journal_paper_doi 10.1039/C4RA02960G
_journal_volume 4
_journal_year 2014
_chemical_formula_moiety 'C15 H18 Cl2 N4 Ru S'
_chemical_formula_sum 'C15 H18 Cl2 N4 Ru S'
_chemical_formula_weight 458.36
_space_group_IT_number 14
_space_group_name_Hall '-P 2ybc'
_space_group_name_H-M_alt 'P 1 21/c 1'
_symmetry_cell_setting monoclinic
_symmetry_space_group_name_Hall '-P 2ybc'
_symmetry_space_group_name_H-M 'P 1 21/c 1'
_atom_sites_solution_hydrogens geom
_atom_sites_solution_primary direct
_atom_sites_solution_secondary difmap
_audit_creation_method SHELXL-97
_cell_angle_alpha 90.00
_cell_angle_beta 102.498(16)
_cell_angle_gamma 90.00
_cell_formula_units_Z 4
_cell_length_a 11.151(3)
_cell_length_b 12.316(3)
_cell_length_c 13.284(4)
_cell_measurement_temperature 296(2)
_cell_volume 1781.1(8)
_computing_cell_refinement 'Bruker KAPPA APEX'
_computing_data_collection 'Bruker KAPPA APEX'
_computing_data_reduction 'Bruker SAINT'
_computing_molecular_graphics 'ORTEP 3 (Farrugia, 1997)'
_computing_publication_material 'WINGX (Farrugia, 1997)'
_computing_structure_refinement 'SHELXL-97 (Sheldrick, 1997)'
_computing_structure_solution 'SIR-92 (Giacovazzo et al, 1993)'
_diffrn_ambient_temperature 296(2)
_diffrn_measured_fraction_theta_full 0.975
_diffrn_measured_fraction_theta_max 0.975
_diffrn_measurement_device_type 'CCD area detecter'
_diffrn_measurement_method 'phi and omega scan'
_diffrn_radiation_monochromator graphite
_diffrn_radiation_source 'fine-focus sealed tube'
_diffrn_radiation_type MoK\a
_diffrn_radiation_wavelength 0.71073
_diffrn_reflns_av_R_equivalents 0.0828
_diffrn_reflns_av_sigmaI/netI 0.1856
_diffrn_reflns_limit_h_max 15
_diffrn_reflns_limit_h_min -15
_diffrn_reflns_limit_k_max 17
_diffrn_reflns_limit_k_min -11
_diffrn_reflns_limit_l_max 17
_diffrn_reflns_limit_l_min -18
_diffrn_reflns_number 13824
_diffrn_reflns_theta_full 30.65
_diffrn_reflns_theta_max 30.65
_diffrn_reflns_theta_min 1.87
_exptl_absorpt_coefficient_mu 1.300
_exptl_absorpt_correction_T_max 0.878
_exptl_absorpt_correction_T_min 0.739
_exptl_absorpt_correction_type empirical
_exptl_absorpt_process_details SADABS
_exptl_crystal_colour yellow
_exptl_crystal_density_diffrn 1.709
_exptl_crystal_density_method 'not measured'
_exptl_crystal_description needle
_exptl_crystal_F_000 920
_exptl_crystal_size_max 0.2
_exptl_crystal_size_mid 0.06
_exptl_crystal_size_min 0.04
_refine_diff_density_max 0.514
_refine_diff_density_min -0.485
_refine_diff_density_rms 0.117
_refine_ls_extinction_method none
_refine_ls_goodness_of_fit_ref 0.961
_refine_ls_hydrogen_treatment mixed
_refine_ls_matrix_type full
_refine_ls_number_parameters 268
_refine_ls_number_reflns 5363
_refine_ls_number_restraints 0
_refine_ls_restrained_S_all 0.961
_refine_ls_R_factor_all 0.2041
_refine_ls_R_factor_gt 0.0664
_refine_ls_shift/su_max 0.000
_refine_ls_shift/su_mean 0.000
_refine_ls_structure_factor_coef Fsqd
_refine_ls_weighting_details 'calc w=1/[\s^2^(Fo^2^)+(0.0290P)^2^+0.0000P] where P=(Fo^2^+2Fc^2^)/3'
_refine_ls_weighting_scheme calc
_refine_ls_wR_factor_gt 0.0769
_refine_ls_wR_factor_ref 0.1025
_reflns_number_gt 2232
_reflns_number_total 5363
_reflns_threshold_expression >2sigma(I)
_cod_data_source_file c4ra02960g2.cif
_cod_data_source_block RuMP
_cod_original_sg_symbol_H-M P21/c
_cod_database_code 7235667

loop_
_symmetry_equiv_pos_as_xyz
'x, y, z'
'-x, y+1/2, -z+1/2'
'-x, -y, -z'
'x, -y-1/2, z-1/2'

loop_
_atom_site_label
_atom_site_type_symbol
_atom_site_fract_x
_atom_site_fract_y
_atom_site_fract_z
_atom_site_U_iso_or_equiv
_atom_site_adp_type
_atom_site_occupancy
_atom_site_symmetry_multiplicity
_atom_site_calc_flag
_atom_site_refinement_flags
Ru1 Ru 0.29492(4) 0.69161(3) 0.20075(3) 0.03696(14) Uani 1 1 d .
Cl2 Cl 0.77060(12) -0.00152(11) 0.02462(11) 0.0517(4) Uani 1 1 d .
Cl1 Cl 0.35044(14) 0.83515(12) 0.32325(12) 0.0656(5) Uani 1 1 d .
S1 S 0.44896(12) 0.58169(12) 0.31552(11) 0.0491(4) Uani 1 1 d .
N1 N 0.4479(4) 0.7462(3) 0.1454(3) 0.0380(10) Uani 1 1 d .
N2 N 0.6919(4) 0.6058(4) 0.3150(4) 0.0504(13) Uani 1 1 d .
N3 N 0.7734(4) 0.7273(4) 0.2068(4) 0.0519(12) Uani 1 1 d .
N4 N 0.6034(4) 0.8220(4) 0.0933(4) 0.0483(14) Uani 1 1 d .
C1 C 0.1035(4) 0.7552(5) 0.1617(5) 0.0565(16) Uani 1 1 d .
C2 C 0.1139(5) 0.6646(5) 0.2303(5) 0.0514(16) Uani 1 1 d .
C3 C 0.1623(5) 0.5653(5) 0.2057(4) 0.0446(15) Uani 1 1 d .
C4 C 0.2058(4) 0.5522(4) 0.1142(4) 0.0421(13) Uani 1 1 d .
C5 C 0.2556(5) 0.4431(5) 0.0904(5) 0.0532(16) Uani 1 1 d .
C6 C 0.1501(8) 0.3719(7) 0.0357(8) 0.083(2) Uani 1 1 d .
C7 C 0.3573(8) 0.4533(8) 0.0341(7) 0.076(2) Uani 1 1 d .
C8 C 0.1983(5) 0.6430(5) 0.0492(4) 0.0436(14) Uani 1 1 d .
C9 C 0.1473(5) 0.7421(5) 0.0725(5) 0.0519(16) Uani 1 1 d .
C10 C 0.0560(5) 0.8625(5) 0.1918(6) 0.083(2) Uani 1 1 d .
H10A H 0.0300 0.8543 0.2556 0.125 Uiso 1 1 calc R
H10B H -0.0122 0.8855 0.1389 0.125 Uiso 1 1 calc R
H10C H 0.1202 0.9158 0.1998 0.125 Uiso 1 1 calc R
C11 C 0.5561(4) 0.7038(4) 0.1973(4) 0.0340(12) Uani 1 1 d .
C12 C 0.5724(4) 0.6298(4) 0.2765(4) 0.0388(13) Uani 1 1 d .
C13 C 0.7848(6) 0.6552(5) 0.2790(5) 0.0570(17) Uani 1 1 d .
C14 C 0.6542(5) 0.7500(4) 0.1669(4) 0.0395(13) Uani 1 1 d .
C15 C 0.4796(5) 0.8176(5) 0.0827(4) 0.0438(14) Uani 1 1 d .
H2 H 0.724(5) 0.568(5) 0.378(4) 0.07(2) Uiso 1 1 d .
H2A H 0.100(4) 0.670(3) 0.301(4) 0.043(14) Uiso 1 1 d .
H3 H 0.177(3) 0.513(3) 0.251(3) 0.022(12) Uiso 1 1 d .
H5 H 0.302(4) 0.419(4) 0.163(4) 0.064(17) Uiso 1 1 d .
H6A H 0.129(5) 0.407(4) -0.025(4) 0.047(19) Uiso 1 1 d .
H6B H 0.096(6) 0.352(5) 0.086(5) 0.10(2) Uiso 1 1 d .
H6C H 0.190(5) 0.295(6) 0.024(5) 0.10(2) Uiso 1 1 d .
H7A H 0.310(5) 0.474(4) -0.029(4) 0.06(2) Uiso 1 1 d .
H7B H 0.379(4) 0.388(4) 0.023(4) 0.045(17) Uiso 1 1 d .
H7C H 0.430(6) 0.484(6) 0.084(6) 0.13(3) Uiso 1 1 d .
H8 H 0.236(5) 0.640(4) -0.004(4) 0.070(19) Uiso 1 1 d .
H9 H 0.154(5) 0.803(5) 0.032(5) 0.08(2) Uiso 1 1 d .
H13 H 0.865(5) 0.637(4) 0.320(4) 0.060(17) Uiso 1 1 d .
H15 H 0.424(3) 0.856(3) 0.038(3) 0.014(12) Uiso 1 1 d .
H50 H 0.644(4) 0.858(4) 0.074(4) 0.027(16) Uiso 1 1 d .

loop_
_atom_site_aniso_label
_atom_site_aniso_U_11
_atom_site_aniso_U_22
_atom_site_aniso_U_33
_atom_site_aniso_U_23
_atom_site_aniso_U_13
_atom_site_aniso_U_12
Ru1 0.0357(2) 0.0396(3) 0.0370(3) -0.0007(2) 0.01110(18) -0.0080(2)
Cl2 0.0574(9) 0.0520(10) 0.0473(9) 0.0036(7) 0.0144(8) -0.0125(7)
Cl1 0.0640(9) 0.0726(12) 0.0632(11) -0.0289(8) 0.0204(8) -0.0152(8)
S1 0.0451(8) 0.0556(10) 0.0471(9) 0.0142(7) 0.0114(7) -0.0088(7)
N1 0.044(3) 0.037(3) 0.036(3) 0.001(2) 0.013(2) -0.003(2)
N2 0.044(3) 0.054(3) 0.053(4) 0.011(3) 0.012(3) 0.006(2)
N3 0.039(3) 0.056(3) 0.063(3) -0.001(3) 0.017(3) -0.002(2)
N4 0.051(3) 0.041(3) 0.063(4) 0.004(3) 0.034(3) -0.007(3)
C1 0.031(3) 0.054(4) 0.081(5) -0.009(4) 0.007(3) -0.009(3)
C2 0.038(3) 0.065(5) 0.055(4) -0.006(3) 0.018(3) -0.008(3)
C3 0.039(3) 0.052(5) 0.037(4) 0.014(3) -0.002(3) -0.011(3)
C4 0.039(3) 0.041(4) 0.044(4) -0.005(3) 0.005(3) -0.010(3)
C5 0.061(4) 0.047(4) 0.051(4) -0.010(3) 0.010(4) -0.009(3)
C6 0.104(7) 0.052(6) 0.092(7) -0.015(5) 0.023(6) -0.024(5)
C7 0.075(6) 0.073(6) 0.074(7) -0.018(5) 0.001(5) 0.018(5)
C8 0.044(3) 0.049(4) 0.036(4) 0.002(3) 0.006(3) -0.008(3)
C9 0.037(3) 0.052(4) 0.063(4) 0.012(4) 0.001(3) -0.009(3)
C10 0.055(4) 0.058(5) 0.140(7) -0.022(4) 0.029(4) 0.010(3)
C11 0.037(3) 0.032(3) 0.033(3) 0.000(2) 0.009(2) -0.006(3)
C12 0.040(3) 0.032(3) 0.043(3) -0.001(3) 0.006(3) 0.002(2)
C13 0.037(4) 0.065(5) 0.068(5) 0.004(4) 0.010(4) 0.007(3)
C14 0.045(3) 0.034(3) 0.042(4) -0.005(3) 0.014(3) -0.003(3)
C15 0.054(4) 0.037(4) 0.043(4) 0.004(3) 0.015(3) 0.000(3)

loop_
_atom_type_symbol
_atom_type_description
_atom_type_scat_dispersion_real
_atom_type_scat_dispersion_imag
_atom_type_scat_source
C C 0.0033 0.0016 'International Tables Vol C Tables 4.2.6.8 and 6.1.1.4'
H H 0.0000 0.0000 'International Tables Vol C Tables 4.2.6.8 and 6.1.1.4'
N N 0.0061 0.0033 'International Tables Vol C Tables 4.2.6.8 and 6.1.1.4'
S S 0.1246 0.1234 'International Tables Vol C Tables 4.2.6.8 and 6.1.1.4'
Cl Cl 0.1484 0.1585 'International Tables Vol C Tables 4.2.6.8 and 6.1.1.4'
Ru Ru -1.2594 0.8363 'International Tables Vol C Tables 4.2.6.8 and 6.1.1.4'

loop_
_geom_angle_atom_site_label_1
_geom_angle_atom_site_label_2
_geom_angle_atom_site_label_3
_geom_angle
N1 Ru1 C8 92.39(18)
N1 Ru1 C3 148.5(2)
C8 Ru1 C3 67.7(2)
N1 Ru1 C2 165.7(2)
C8 Ru1 C2 80.1(2)
C3 Ru1 C2 37.9(2)
N1 Ru1 C9 99.6(2)
C8 Ru1 C9 37.9(2)
C3 Ru1 C9 79.8(2)
C2 Ru1 C9 67.1(2)
N1 Ru1 C4 112.21(16)
C8 Ru1 C4 37.80(18)
C3 Ru1 C4 37.97(18)
C2 Ru1 C4 68.8(2)
C9 Ru1 C4 68.5(2)
N1 Ru1 C1 127.8(2)
C8 Ru1 C1 67.6(2)
C3 Ru1 C1 68.4(2)
C2 Ru1 C1 38.0(2)
C9 Ru1 C1 36.6(2)
C4 Ru1 C1 81.4(2)
N1 Ru1 Cl1 83.78(11)
C8 Ru1 Cl1 147.72(16)
C3 Ru1 Cl1 126.18(16)
C2 Ru1 Cl1 96.02(16)
C9 Ru1 Cl1 111.09(18)
C4 Ru1 Cl1 163.98(13)
C1 Ru1 Cl1 89.56(16)
N1 Ru1 S1 83.22(12)
C8 Ru1 S1 124.83(17)
C3 Ru1 S1 88.59(16)
C2 Ru1 S1 111.03(18)
C9 Ru1 S1 162.20(18)
C4 Ru1 S1 94.08(15)
C1 Ru1 S1 148.08(18)
Cl1 Ru1 S1 86.65(6)
C12 S1 Ru1 97.13(19)
C15 N1 C11 104.3(4)
C15 N1 Ru1 141.7(4)
C11 N1 Ru1 113.5(3)
C12 N2 C13 121.8(5)
C12 N2 H2 126(3)
C13 N2 H2 111(3)
C13 N3 C14 111.3(5)
C14 N4 C15 107.8(5)
C14 N4 H50 118(4)
C15 N4 H50 134(4)
C9 C1 C2 117.3(5)
C9 C1 C10 122.5(6)
C2 C1 C10 120.0(6)
C9 C1 Ru1 70.2(3)
C2 C1 Ru1 68.6(3)
C10 C1 Ru1 128.3(4)
C3 C2 C1 121.0(5)
C3 C2 Ru1 70.8(3)
C1 C2 Ru1 73.4(3)
C3 C2 H2A 116(3)
C1 C2 H2A 123(3)
Ru1 C2 H2A 121(3)
C2 C3 C4 121.4(5)
C2 C3 Ru1 71.3(3)
C4 C3 Ru1 72.0(3)
C2 C3 H3 120(3)
C4 C3 H3 118(3)
Ru1 C3 H3 121(3)
C8 C4 C3 116.9(5)
C8 C4 C5 123.6(5)
C3 C4 C5 119.4(5)
C8 C4 Ru1 69.9(3)
C3 C4 Ru1 70.1(3)
C5 C4 Ru1 131.5(4)
C7 C5 C4 112.5(5)
C7 C5 C6 113.7(6)
C4 C5 C6 109.3(6)
C7 C5 H5 102(3)
C4 C5 H5 101(3)
C6 C5 H5 117(3)
C5 C6 H6A 100(4)
C5 C6 H6B 109(4)
H6A C6 H6B 129(5)
C5 C6 H6C 106(3)
H6A C6 H6C 109(5)
H6B C6 H6C 102(5)
C5 C7 H7A 98(3)
C5 C7 H7B 106(3)
H7A C7 H7B 103(5)
C5 C7 H7C 107(4)
H7A C7 H7C 136(6)
H7B C7 H7C 104(5)
C4 C8 C9 121.9(5)
C4 C8 Ru1 72.3(3)
C9 C8 Ru1 72.4(4)
C4 C8 H8 118(3)
C9 C8 H8 120(3)
Ru1 C8 H8 121(3)
C1 C9 C8 121.5(6)
C1 C9 Ru1 73.3(4)
C8 C9 Ru1 69.7(3)
C1 C9 H9 119(4)
C8 C9 H9 119(4)
Ru1 C9 H9 123(4)
C1 C10 H10A 109.5
C1 C10 H10B 109.5
H10A C10 H10B 109.5
C1 C10 H10C 109.5
H10A C10 H10C 109.5
H10B C10 H10C 109.5
N1 C11 C14 111.7(5)
N1 C11 C12 126.8(4)
C14 C11 C12 121.3(5)
N2 C12 C11 113.0(4)
N2 C12 S1 127.7(4)
C11 C12 S1 119.3(4)
N3 C13 N2 127.0(6)
N3 C13 H13 121(3)
N2 C13 H13 112(3)
N4 C14 N3 130.1(5)
N4 C14 C11 104.5(5)
N3 C14 C11 125.5(5)
N1 C15 N4 111.7(5)
N1 C15 H15 122(2)
N4 C15 H15 126(2)

loop_
_geom_bond_atom_site_label_1
_geom_bond_atom_site_label_2
_geom_bond_distance
Ru1 N1 2.108(4)
Ru1 C8 2.152(6)
Ru1 C3 2.158(5)
Ru1 C2 2.164(5)
Ru1 C9 2.187(6)
Ru1 C4 2.183(5)
Ru1 C1 2.227(5)
Ru1 Cl1 2.3917(15)
Ru1 S1 2.4443(16)
S1 C12 1.680(5)
N1 C15 1.311(6)
N1 C11 1.358(6)
N2 C12 1.353(6)
N2 C13 1.373(7)
N2 H2 0.95(6)
N3 C13 1.293(7)
N3 C14 1.350(6)
N4 C14 1.351(7)
N4 C15 1.358(7)
N4 H50 0.72(4)
C1 C9 1.385(8)
C1 C2 1.429(8)
C1 C10 1.508(7)
C2 C3 1.403(7)
C2 H2A 0.98(4)
C3 C4 1.412(7)
C3 H3 0.88(4)
C4 C8 1.404(7)
C4 C5 1.514(7)
C5 C7 1.493(9)
C5 C6 1.520(9)
C5 H5 1.04(5)
C6 H6A 0.90(5)
C6 H6B 1.02(6)
C6 H6C 1.07(7)
C7 H7A 0.92(6)
C7 H7B 0.86(5)
C7 H7C 1.00(7)
C8 C9 1.410(8)
C8 H8 0.90(5)
C9 H9 0.93(6)
C10 H10A 0.9600
C10 H10B 0.9600
C10 H10C 0.9600
C11 C14 1.368(6)
C11 C12 1.374(6)
C13 H13 0.97(5)
C15 H15 0.89(4)
